data_1540778
loop_
_publ_author_name
'Yakinthos, J.K.'
'Kotsanidis, P.A.'
'Will, G.'
'Schaefer, W.'
'Kockelmann, W.'
'Reimers, W.'

_publ_section_title
;
 The two-component non-collinear antiferromagnetic structures of Dy Ni C2
 and Ho Ni C2
;
_journal_name_full 'Journal of Magnetism and Magnetic Materials'
_journal_page_first 327
_journal_page_last 334
_journal_volume 136
_journal_year 1994
_chemical_formula_sum 'C2 Ho Ni'
_chemical_name_systematic 'Ho Ni C2'
_space_group_IT_number 38
_symmetry_space_group_name_Hall 'A 2 -2'
_symmetry_space_group_name_H-M 'A m m 2'
_cell_angle_alpha 90
_cell_angle_beta 90
_cell_angle_gamma 90
_cell_formula_units_Z 2
_cell_length_a 3.53
_cell_length_b 4.486
_cell_length_c 6.014
_cell_volume 95.235
_citation_journal_id_ASTM JMMMDC
_cod_data_source_file Yakinthos_JMMMDC_1994_1034.cif
_cod_data_source_block C2Ho1Ni1
_cod_original_cell_volume 95.23518
_cod_original_formula_sum 'C2 Ho1 Ni1'
_cod_database_code 1540778

loop_
_symmetry_equiv_pos_as_xyz
x,y,z
-x,-y,z
-x,y,z
x,-y,z
x,y+1/2,z+1/2
-x,-y+1/2,z+1/2
-x,y+1/2,z+1/2
x,-y+1/2,z+1/2

loop_
_atom_site_label
_atom_site_type_symbol
_atom_site_fract_x
_atom_site_fract_y
_atom_site_fract_z
_atom_site_occupancy
_atom_site_U_iso_or_equiv
Ni1 Ni 0.5 0 0.612 1 0.0
Ho1 Ho 0 0 0 1 0.0
C1 C 0.5 0.153 0.302 1 0.0
